data_7021778
loop_
_publ_author_name
'Barrios, Leon\'i A'
'Borilovic, Ivana'
'Salinas Uber, Jorge'
'Aguil\`a, David'
'Roubeau, Olivier'
'Arom\'i, Guillem'

_publ_section_title
;
 A new type of paddle-wheel coordination complex.
;
_journal_issue 34
_journal_name_full 'Dalton transactions (Cambridge, England : 2003)'
_journal_page_first 12185
_journal_page_last 12192
_journal_paper_doi 10.1039/c3dt51232k
_journal_volume 42
_journal_year 2013
_chemical_formula_moiety 'C72 H45 Co2 Na2 O21, 3(C16 H36 N)'
_chemical_formula_sum 'C120 H153 Co2 N3 Na2 O21'
_chemical_formula_weight 2137.29
_chemical_name_systematic
;
?
;
_space_group_IT_number 176
_symmetry_cell_setting hexagonal
_symmetry_space_group_name_Hall '-P 6c'
_symmetry_space_group_name_H-M 'P 63/m'
_atom_sites_solution_hydrogens geom
_atom_sites_solution_primary direct
_atom_sites_solution_secondary difmap
_audit_creation_method SHELXL-97
_cell_angle_alpha 90.00
_cell_angle_beta 90.00
_cell_angle_gamma 120.00
_cell_formula_units_Z 2
_cell_length_a 17.7486(4)
_cell_length_b 17.7486(4)
_cell_length_c 19.9938(4)
_cell_measurement_reflns_used 3929
_cell_measurement_temperature 100(2)
_cell_measurement_theta_max 28.37
_cell_measurement_theta_min 2.29
_cell_volume 5454.5(2)
_computing_cell_refinement
;
CrysAlisPro, Oxford Diffraction Ltd.,
Version 1.171.34.44 (release 25-10-2010 CrysAlis171 .NET)
(compiled Oct 25 2010,18:11:34)
;
_computing_data_collection
;
CrysAlisPro, Oxford Diffraction Ltd.,
Version 1.171.34.44 (release 25-10-2010 CrysAlis171 .NET)
(compiled Oct 25 2010,18:11:34)
;
_computing_data_reduction
;
CrysAlisPro, Oxford Diffraction Ltd.,
Version 1.171.34.44 (release 25-10-2010 CrysAlis171 .NET)
(compiled Oct 25 2010,18:11:34)
;
_computing_structure_refinement 'SHELXL-97 (Sheldrick, 1997)'
_computing_structure_solution 'SIR97 (Altomare, 1999)'
_diffrn_ambient_temperature 100(2)
_diffrn_detector_area_resol_mean 10.3468
_diffrn_measured_fraction_theta_full 0.968
_diffrn_measured_fraction_theta_max 0.968
_diffrn_measurement_device_type 'SuperNova, Dual, Cu at zero, Atlas'
_diffrn_radiation_monochromator mirror
_diffrn_radiation_source 'SuperNova (Mo) X-ray Source'
_diffrn_radiation_type MoK\a
_diffrn_radiation_wavelength 0.71073
_diffrn_reflns_av_R_equivalents 0.0378
_diffrn_reflns_av_sigmaI/netI 0.0367
_diffrn_reflns_limit_h_max 22
_diffrn_reflns_limit_h_min -18
_diffrn_reflns_limit_k_max 17
_diffrn_reflns_limit_k_min -15
_diffrn_reflns_limit_l_max 21
_diffrn_reflns_limit_l_min -24
_diffrn_reflns_number 11806
_diffrn_reflns_theta_full 26.35
_diffrn_reflns_theta_max 26.35
_diffrn_reflns_theta_min 2.29
_exptl_absorpt_coefficient_mu 0.384
_exptl_absorpt_correction_T_max 0.91
_exptl_absorpt_correction_T_min 0.87
_exptl_absorpt_correction_type multi-scan
_exptl_absorpt_process_details
;
CrysAlisPro, Oxford Diffraction Ltd.,
Version 1.171.34.44 (release 25-10-2010 CrysAlis171 .NET)
(compiled Oct 25 2010,18:11:34)
Empirical absorption correction using spherical harmonics,
implemented in SCALE3 ABSPACK scaling algorithm.
;
_exptl_crystal_colour red
_exptl_crystal_density_diffrn 1.301
_exptl_crystal_density_method 'not measured'
_exptl_crystal_description block
_exptl_crystal_F_000 2276
_exptl_crystal_size_max 0.35
_exptl_crystal_size_mid 0.32
_exptl_crystal_size_min 0.25
_refine_diff_density_max 1.369
_refine_diff_density_min -1.800
_refine_diff_density_rms 0.079
_refine_ls_extinction_method none
_refine_ls_goodness_of_fit_ref 1.059
_refine_ls_hydrogen_treatment constr
_refine_ls_matrix_type full
_refine_ls_number_parameters 247
_refine_ls_number_reflns 3704
_refine_ls_number_restraints 137
_refine_ls_restrained_S_all 1.169
_refine_ls_R_factor_all 0.0871
_refine_ls_R_factor_gt 0.0690
_refine_ls_shift/su_max 0.001
_refine_ls_shift/su_mean 0.000
_refine_ls_structure_factor_coef Fsqd
_refine_ls_weighting_details 'calc w=1/[\s^2^(Fo^2^)+(0.0568P)^2^+13.9059P] where P=(Fo^2^+2Fc^2^)/3'
_refine_ls_weighting_scheme calc
_refine_ls_wR_factor_gt 0.1586
_refine_ls_wR_factor_ref 0.1738
_reflns_number_gt 2933
_reflns_number_total 3704
_reflns_threshold_expression >2sigma(I)
_cod_data_source_file c3dt51232k.txt
_cod_data_source_block lb353
_cod_original_sg_symbol_H-M P63/m
_cod_database_code 7021778

loop_
_symmetry_equiv_pos_as_xyz
'x, y, z'
'-x, -y, z+1/2'
'-y, x-y, z'
'-x+y, -x, z'
'x-y, x, z+1/2'
'y, -x+y, z+1/2'
'-x, -y, -z'
'x, y, -z-1/2'
'y, -x+y, -z'
'x-y, x, -z'
'-x+y, -x, -z-1/2'
'-y, x-y, -z-1/2'

loop_
_atom_site_label
_atom_site_type_symbol
_atom_site_fract_x
_atom_site_fract_y
_atom_site_fract_z
_atom_site_U_iso_or_equiv
_atom_site_adp_type
_atom_site_occupancy
_atom_site_symmetry_multiplicity
_atom_site_calc_flag
_atom_site_refinement_flags
Co1 Co 0.6667 0.3333 0.67930(4) 0.0222(2) Uani 1 3 d S
Na2 Na 0.6667 0.3333 0.52283(13) 0.0412(7) Uani 1 3 d S
O1 O 0.8055(3) 0.5542(3) 0.37484(18) 0.0912(13) Uani 1 1 d U
H1 H 0.7747 0.5141 0.4018 0.109 Uiso 1 1 calc R
O2 O 0.7270(2) 0.4830(2) 0.48076(14) 0.0514(9) Uani 1 1 d .
O3 O 0.66517(17) 0.42032(17) 0.61259(12) 0.0326(6) Uani 1 1 d .
O4 O 0.7103(2) 0.4345(2) 0.7500 0.0226(7) Uani 1 2 d S
C1 C 0.8227(3) 0.6308(5) 0.4008(3) 0.0760(13) Uani 1 1 d U
C2 C 0.8705(3) 0.7058(5) 0.3613(3) 0.0835(14) Uani 1 1 d U
H2A H 0.8907 0.7012 0.3183 0.100 Uiso 1 1 calc R
C3 C 0.8876(4) 0.7843(5) 0.3846(4) 0.0931(17) Uani 1 1 d U
H3A H 0.9210 0.8350 0.3584 0.112 Uiso 1 1 calc R
C4 C 0.8572(4) 0.7908(5) 0.4453(4) 0.0890(16) Uani 1 1 d U
H4A H 0.8677 0.8458 0.4608 0.107 Uiso 1 1 calc R
C5 C 0.8109(3) 0.7173(4) 0.4847(4) 0.0777(14) Uani 1 1 d U
H5A H 0.7903 0.7232 0.5272 0.093 Uiso 1 1 calc R
C6 C 0.7938(3) 0.6358(4) 0.4642(3) 0.0620(11) Uani 1 1 d U
C7 C 0.7473(3) 0.5557(3) 0.5077(2) 0.0454(11) Uani 1 1 d .
C8 C 0.7303(2) 0.5653(3) 0.5740(2) 0.0391(10) Uani 1 1 d .
H8A H 0.7486 0.6230 0.5882 0.047 Uiso 1 1 calc R
C9 C 0.6892(2) 0.4999(2) 0.62257(19) 0.0296(8) Uani 1 1 d .
C10 C 0.6728(2) 0.5272(2) 0.68893(19) 0.0292(8) Uani 1 1 d .
C11 C 0.6465(2) 0.5896(2) 0.6909(2) 0.0398(10) Uani 1 1 d .
H11A H 0.6384 0.6118 0.6499 0.048 Uiso 1 1 calc R
C12 C 0.6321(4) 0.6198(4) 0.7500 0.0447(16) Uani 1 2 d S
H12A H 0.6125 0.6608 0.7500 0.054 Uiso 1 2 calc SR
C13 C 0.6838(3) 0.4924(3) 0.7500 0.0241(10) Uani 1 2 d S
N1 N 0.9756(3) 0.6238(3) 0.7500 0.0260(9) Uani 1 2 d S
C14 C 0.9671(3) 0.7044(3) 0.7500 0.0365(13) Uani 1 2 d S
H14A H 0.9972 0.7396 0.7100 0.044 Uiso 0.50 1 calc PR
H14B H 0.9972 0.7396 0.7900 0.044 Uiso 0.50 1 calc PR
C15 C 0.8742(5) 0.6864(5) 0.7500 0.069(2) Uani 1 2 d SU
H15A H 0.8361 0.6322 0.7750 0.082 Uiso 0.50 1 calc PR
H15B H 0.8522 0.6796 0.7036 0.082 Uiso 0.50 1 calc PR
C16 C 0.8754(6) 0.7710(6) 0.7867(5) 0.056(2) Uani 0.50 1 d PU
H16A H 0.8148 0.7567 0.7959 0.067 Uiso 0.50 1 calc PR
H16B H 0.9062 0.7825 0.8301 0.067 Uiso 0.50 1 calc PR
C17 C 0.9133(7) 0.8406(6) 0.7500 0.090(3) Uani 1 2 d SU
H17A H 0.9127 0.8888 0.7734 0.135 Uiso 0.50 1 calc PR
H17B H 0.8823 0.8299 0.7074 0.135 Uiso 0.50 1 calc PR
H17C H 0.9736 0.8556 0.7415 0.135 Uiso 0.50 1 calc PR
C18 C 1.0733(3) 0.6572(4) 0.7500 0.0339(12) Uani 1 2 d SU
H18A H 1.0990 0.6944 0.7101 0.041 Uiso 0.50 1 calc PR
H18B H 1.0990 0.6944 0.7899 0.041 Uiso 0.50 1 calc PR
C19 C 1.0984(5) 0.5899(6) 0.7500 0.083(2) Uani 1 2 d SU
H19A H 1.0721 0.5528 0.7899 0.099 Uiso 0.50 1 calc PR
H19B H 1.0721 0.5528 0.7101 0.099 Uiso 0.50 1 calc PR
C20 C 1.1903(4) 0.6186(5) 0.7500 0.0510(15) Uani 1 2 d SU
H20A H 1.2269 0.6801 0.7362 0.061 Uiso 0.50 1 calc PR
H20B H 1.2047 0.5807 0.7231 0.061 Uiso 0.50 1 calc PR
C21 C 1.1933(9) 0.6052(7) 0.8256(6) 0.068(3) Uani 0.50 1 d PU
H21A H 1.2527 0.6212 0.8387 0.102 Uiso 0.50 1 calc PR
H21B H 1.1536 0.5440 0.8368 0.102 Uiso 0.50 1 calc PR
H21C H 1.1756 0.6419 0.8497 0.102 Uiso 0.50 1 calc PR
C22 C 0.9322(2) 0.5666(2) 0.68976(18) 0.0324(8) Uani 1 1 d .
H22A H 0.8688 0.5442 0.6932 0.039 Uiso 1 1 calc R
H22B H 0.9410 0.5159 0.6923 0.039 Uiso 1 1 calc R
C23 C 0.9620(3) 0.6078(3) 0.62149(19) 0.0365(9) Uani 1 1 d .
H23A H 1.0263 0.6386 0.6189 0.044 Uiso 1 1 calc R
H23B H 0.9426 0.6505 0.6135 0.044 Uiso 1 1 calc R
C24 C 0.9230(2) 0.5359(3) 0.56903(18) 0.0340(9) Uani 1 1 d .
H24A H 0.9393 0.4915 0.5798 0.041 Uiso 1 1 calc R
H24B H 0.8588 0.5075 0.5710 0.041 Uiso 1 1 calc R
C25 C 0.9531(3) 0.5693(3) 0.4986(2) 0.0411(10) Uani 1 1 d .
H25A H 0.9264 0.5206 0.4670 0.062 Uiso 1 1 calc R
H25B H 1.0166 0.5966 0.4961 0.062 Uiso 1 1 calc R
H25C H 0.9358 0.6122 0.4871 0.062 Uiso 1 1 calc R

loop_
_atom_site_aniso_label
_atom_site_aniso_U_11
_atom_site_aniso_U_22
_atom_site_aniso_U_33
_atom_site_aniso_U_23
_atom_site_aniso_U_13
_atom_site_aniso_U_12
Co1 0.0233(3) 0.0233(3) 0.0201(4) 0.000 0.000 0.01164(15)
Na2 0.0490(11) 0.0490(11) 0.0257(14) 0.000 0.000 0.0245(5)
O1 0.064(2) 0.118(3) 0.041(2) 0.031(2) 0.0034(18) 0.008(2)
O2 0.0374(17) 0.074(2) 0.0322(16) 0.0158(16) -0.0040(13) 0.0203(17)
O3 0.0389(15) 0.0332(14) 0.0263(13) 0.0037(11) -0.0045(11) 0.0185(12)
O4 0.0234(17) 0.0206(16) 0.0249(17) 0.000 0.000 0.0118(14)
C1 0.032(2) 0.109(3) 0.063(3) 0.049(2) -0.001(2) 0.018(3)
C2 0.035(2) 0.124(3) 0.075(3) 0.060(3) 0.009(2) 0.028(3)
C3 0.056(3) 0.116(3) 0.107(3) 0.075(3) 0.014(3) 0.042(3)
C4 0.059(3) 0.089(3) 0.121(4) 0.070(3) 0.021(3) 0.039(3)
C5 0.046(3) 0.081(3) 0.108(4) 0.063(2) 0.016(3) 0.033(3)
C6 0.026(2) 0.083(2) 0.067(2) 0.048(2) 0.0002(19) 0.020(2)
C7 0.026(2) 0.059(3) 0.043(2) 0.022(2) -0.0064(18) 0.015(2)
C8 0.028(2) 0.040(2) 0.047(2) 0.0158(19) -0.0064(18) 0.0154(18)
C9 0.0215(17) 0.032(2) 0.035(2) 0.0068(16) -0.0055(15) 0.0127(15)
C10 0.0186(16) 0.0206(17) 0.043(2) 0.0026(15) -0.0046(15) 0.0062(14)
C11 0.0254(19) 0.0235(19) 0.067(3) 0.0075(19) -0.0083(19) 0.0100(16)
C12 0.028(3) 0.021(3) 0.087(5) 0.000 0.000 0.014(2)
C13 0.013(2) 0.015(2) 0.040(3) 0.000 0.000 0.0032(18)
N1 0.017(2) 0.022(2) 0.036(2) 0.000 0.000 0.0071(17)
C14 0.024(3) 0.018(2) 0.064(4) 0.000 0.000 0.008(2)
C15 0.040(3) 0.041(3) 0.133(6) 0.000 0.000 0.026(3)
C16 0.029(4) 0.057(4) 0.090(6) -0.008(3) 0.000(4) 0.027(4)
C17 0.092(6) 0.053(3) 0.142(7) 0.000 0.000 0.049(4)
C18 0.018(2) 0.031(3) 0.049(3) 0.000 0.000 0.009(2)
C19 0.053(3) 0.068(4) 0.144(5) 0.000 0.000 0.042(3)
C20 0.043(3) 0.049(4) 0.073(4) 0.000 0.000 0.033(3)
C21 0.097(8) 0.046(5) 0.073(4) -0.008(5) -0.004(5) 0.044(6)
C22 0.0267(19) 0.0266(19) 0.035(2) 0.0011(16) -0.0010(16) 0.0069(15)
C23 0.028(2) 0.036(2) 0.035(2) 0.0063(17) 0.0001(16) 0.0083(17)
C24 0.0230(18) 0.040(2) 0.032(2) 0.0035(17) 0.0005(15) 0.0101(16)
C25 0.028(2) 0.052(3) 0.033(2) 0.0069(19) 0.0003(17) 0.0119(19)

loop_
_atom_type_symbol
_atom_type_description
_atom_type_scat_dispersion_real
_atom_type_scat_dispersion_imag
_atom_type_scat_source
C C 0.0033 0.0016 'International Tables Vol C Tables 4.2.6.8 and 6.1.1.4'
H H 0.0000 0.0000 'International Tables Vol C Tables 4.2.6.8 and 6.1.1.4'
N N 0.0061 0.0033 'International Tables Vol C Tables 4.2.6.8 and 6.1.1.4'
O O 0.0106 0.0060 'International Tables Vol C Tables 4.2.6.8 and 6.1.1.4'
Na Na 0.0362 0.0249 'International Tables Vol C Tables 4.2.6.8 and 6.1.1.4'
Co Co 0.3494 0.9721 'International Tables Vol C Tables 4.2.6.8 and 6.1.1.4'

loop_
_geom_angle_atom_site_label_1
_geom_angle_atom_site_label_2
_geom_angle_atom_site_label_3
_geom_angle
_geom_angle_site_symmetry_1
_geom_angle_site_symmetry_3
O3 Co1 O3 82.26(11) 4_665 3_655
O3 Co1 O3 82.26(11) 4_665 .
O3 Co1 O3 82.26(11) 3_655 .
O3 Co1 O4 86.13(10) 4_665 4_665
O3 Co1 O4 118.24(11) 3_655 4_665
O3 Co1 O4 154.84(12) . 4_665
O3 Co1 O4 154.84(12) 4_665 3_655
O3 Co1 O4 86.13(10) 3_655 3_655
O3 Co1 O4 118.24(11) . 3_655
O4 Co1 O4 79.82(9) 4_665 3_655
O3 Co1 O4 118.24(11) 4_665 .
O3 Co1 O4 154.84(12) 3_655 .
O3 Co1 O4 86.13(10) . .
O4 Co1 O4 79.82(9) 4_665 .
O4 Co1 O4 79.82(9) 3_655 .
O3 Co1 Co1 130.58(8) 4_665 8_557
O3 Co1 Co1 130.58(8) 3_655 8_557
O3 Co1 Co1 130.58(8) . 8_557
O4 Co1 Co1 47.80(6) 4_665 8_557
O4 Co1 Co1 47.80(6) 3_655 8_557
O4 Co1 Co1 47.80(6) . 8_557
O3 Co1 Na2 49.42(8) 4_665 .
O3 Co1 Na2 49.42(8) 3_655 .
O3 Co1 Na2 49.42(8) . .
O4 Co1 Na2 132.20(6) 4_665 .
O4 Co1 Na2 132.20(6) 3_655 .
O4 Co1 Na2 132.20(6) . .
Co1 Co1 Na2 180.000(1) 8_557 .
O3 Na2 O3 69.17(12) 4_665 3_655
O3 Na2 O3 69.17(12) 4_665 .
O3 Na2 O3 69.17(12) 3_655 .
O3 Na2 O2 72.38(10) 4_665 4_665
O3 Na2 O2 108.50(10) 3_655 4_665
O3 Na2 O2 139.40(12) . 4_665
O3 Na2 O2 139.40(12) 4_665 3_655
O3 Na2 O2 72.38(10) 3_655 3_655
O3 Na2 O2 108.50(10) . 3_655
O2 Na2 O2 108.96(10) 4_665 3_655
O3 Na2 O2 108.50(10) 4_665 .
O3 Na2 O2 139.40(12) 3_655 .
O3 Na2 O2 72.38(10) . .
O2 Na2 O2 108.96(10) 4_665 .
O2 Na2 O2 108.96(10) 3_655 .
O3 Na2 Co1 40.95(7) 4_665 .
O3 Na2 Co1 40.95(7) 3_655 .
O3 Na2 Co1 40.95(7) . .
O2 Na2 Co1 109.97(9) 4_665 .
O2 Na2 Co1 109.97(9) 3_655 .
O2 Na2 Co1 109.97(9) . .
C1 O1 H1 109.5 . .
C7 O2 Na2 134.4(3) . .
C9 O3 Co1 127.7(2) . .
C9 O3 Na2 137.3(2) . .
Co1 O3 Na2 89.63(11) . .
C13 O4 Co1 122.63(18) . .
C13 O4 Co1 122.63(18) . 8_557
Co1 O4 Co1 84.39(12) . 8_557
O1 C1 C6 120.9(5) . .
O1 C1 C2 117.7(6) . .
C6 C1 C2 121.3(8) . .
C3 C2 C1 119.9(7) . .
C3 C2 H2A 120.1 . .
C1 C2 H2A 120.1 . .
C2 C3 C4 120.2(6) . .
C2 C3 H3A 119.9 . .
C4 C3 H3A 119.9 . .
C3 C4 C5 120.2(8) . .
C3 C4 H4A 119.9 . .
C5 C4 H4A 119.9 . .
C6 C5 C4 122.1(7) . .
C6 C5 H5A 119.0 . .
C4 C5 H5A 119.0 . .
C5 C6 C1 116.3(5) . .
C5 C6 C7 122.9(5) . .
C1 C6 C7 120.8(6) . .
O2 C7 C8 124.0(4) . .
O2 C7 C6 117.1(5) . .
C8 C7 C6 118.9(5) . .
C7 C8 C9 127.8(4) . .
C7 C8 H8A 116.1 . .
C9 C8 H8A 116.1 . .
O3 C9 C8 123.8(4) . .
O3 C9 C10 119.3(3) . .
C8 C9 C10 116.8(4) . .
C11 C10 C13 119.4(4) . .
C11 C10 C9 118.6(3) . .
C13 C10 C9 122.0(3) . .
C12 C11 C10 122.2(4) . .
C12 C11 H11A 118.9 . .
C10 C11 H11A 118.9 . .
C11 C12 C11 118.7(5) . 8_557
C11 C12 H12A 120.7 . .
C11 C12 H12A 120.7 8_557 .
O4 C13 C10 120.9(2) . 8_557
O4 C13 C10 120.9(2) . .
C10 C13 C10 117.9(4) 8_557 .
C22 N1 C22 105.4(4) . 8_557
C22 N1 C14 112.1(3) . .
C22 N1 C14 112.1(3) 8_557 .
C22 N1 C18 111.1(3) . .
C22 N1 C18 111.1(3) 8_557 .
C14 N1 C18 105.3(4) . .
N1 C14 C15 114.4(5) . .
N1 C14 H14A 108.7 . .
C15 C14 H14A 108.7 . .
N1 C14 H14B 108.7 . .
C15 C14 H14B 108.7 . .
H14A C14 H14B 107.6 . .
C14 C15 C16 106.8(5) . .
C14 C15 H15A 110.4 . .
C16 C15 H15A 110.4 . .
C14 C15 H15B 110.4 . .
C16 C15 H15B 110.4 . .
H15A C15 H15B 108.6 . .
C17 C16 C15 112.1(8) . .
C17 C16 H16A 109.2 . .
C15 C16 H16A 109.2 . .
C17 C16 H16B 109.2 . .
C15 C16 H16B 109.2 . .
H16A C16 H16B 107.9 . .
C16 C17 H17A 109.5 . .
C16 C17 H17B 109.5 . .
H17A C17 H17B 109.5 . .
C16 C17 H17C 109.5 . .
H17A C17 H17C 109.5 . .
H17B C17 H17C 109.5 . .
C19 C18 N1 115.6(5) . .
C19 C18 H18A 108.4 . .
N1 C18 H18A 108.4 . .
C19 C18 H18B 108.4 . .
N1 C18 H18B 108.4 . .
H18A C18 H18B 107.5 . .
C20 C19 C18 117.5(7) . .
C20 C19 H19A 107.9 . .
C18 C19 H19A 107.9 . .
C20 C19 H19B 107.9 . .
C18 C19 H19B 107.9 . .
H19A C19 H19B 107.2 . .
C19 C20 C21 93.8(6) . .
C19 C20 H20A 113.0 . .
C21 C20 H20A 113.0 . .
C19 C20 H20B 113.0 . .
C21 C20 H20B 113.0 . .
H20A C20 H20B 110.4 . .
C20 C21 H21A 109.5 . .
C20 C21 H21B 109.5 . .
H21A C21 H21B 109.5 . .
C20 C21 H21C 109.5 . .
H21A C21 H21C 109.5 . .
H21B C21 H21C 109.5 . .
N1 C22 C23 117.1(3) . .
N1 C22 H22A 108.0 . .
C23 C22 H22A 108.0 . .
N1 C22 H22B 108.0 . .
C23 C22 H22B 108.0 . .
H22A C22 H22B 107.3 . .
C22 C23 C24 108.3(3) . .
C22 C23 H23A 110.0 . .
C24 C23 H23A 110.0 . .
C22 C23 H23B 110.0 . .
C24 C23 H23B 110.0 . .
H23A C23 H23B 108.4 . .
C25 C24 C23 112.8(3) . .
C25 C24 H24A 109.0 . .
C23 C24 H24A 109.0 . .
C25 C24 H24B 109.0 . .
C23 C24 H24B 109.0 . .
H24A C24 H24B 107.8 . .
C24 C25 H25A 109.5 . .
C24 C25 H25B 109.5 . .
H25A C25 H25B 109.5 . .
C24 C25 H25C 109.5 . .
H25A C25 H25C 109.5 . .
H25B C25 H25C 109.5 . .

loop_
_geom_bond_atom_site_label_1
_geom_bond_atom_site_label_2
_geom_bond_distance
_geom_bond_site_symmetry_2
Co1 O3 2.050(3) 4_665
Co1 O3 2.050(3) 3_655
Co1 O3 2.050(3) .
Co1 O4 2.105(2) 4_665
Co1 O4 2.105(2) 3_655
Co1 O4 2.105(2) .
Co1 Co1 2.8272(15) 8_557
Co1 Na2 3.128(3) .
Na2 O3 2.376(3) 4_665
Na2 O3 2.376(3) 3_655
Na2 O3 2.376(3) .
Na2 O2 2.462(4) 4_665
Na2 O2 2.462(4) 3_655
Na2 O2 2.462(4) .
O1 C1 1.340(9) .
O1 H1 0.8400 .
O2 C7 1.274(6) .
O3 C9 1.271(5) .
O4 C13 1.327(6) .
O4 Co1 2.105(2) 8_557
C1 C6 1.387(9) .
C1 C2 1.409(8) .
C2 C3 1.352(11) .
C2 H2A 0.9500 .
C3 C4 1.355(10) .
C3 H3A 0.9500 .
C4 C5 1.388(7) .
C4 H4A 0.9500 .
C5 C6 1.384(9) .
C5 H5A 0.9500 .
C6 C7 1.511(6) .
C7 C8 1.389(7) .
C8 C9 1.406(5) .
C8 H8A 0.9500 .
C9 C10 1.490(5) .
C10 C11 1.400(5) .
C10 C13 1.425(4) .
C11 C12 1.375(5) .
C11 H11A 0.9500 .
C12 C11 1.375(5) 8_557
C12 H12A 0.9500 .
C13 C10 1.425(4) 8_557
N1 C22 1.514(4) .
N1 C22 1.514(4) 8_557
N1 C14 1.513(6) .
N1 C18 1.526(6) .
C14 C15 1.514(8) .
C14 H14A 0.9900 .
C14 H14B 0.9900 .
C15 C16 1.663(11) .
C15 H15A 0.9900 .
C15 H15B 0.9900 .
C16 C17 1.299(12) .
C16 H16A 0.9900 .
C16 H16B 0.9900 .
C17 H17A 0.9800 .
C17 H17B 0.9800 .
C17 H17C 0.9800 .
C18 C19 1.469(9) .
C18 H18A 0.9900 .
C18 H18B 0.9900 .
C19 C20 1.446(10) .
C19 H19A 0.9900 .
C19 H19B 0.9900 .
C20 C21 1.536(11) .
C20 H20A 0.9900 .
C20 H20B 0.9900 .
C21 H21A 0.9800 .
C21 H21B 0.9800 .
C21 H21C 0.9800 .
C22 C23 1.514(5) .
C22 H22A 0.9900 .
C22 H22B 0.9900 .
C23 C24 1.524(6) .
C23 H23A 0.9900 .
C23 H23B 0.9900 .
C24 C25 1.518(5) .
C24 H24A 0.9900 .
C24 H24B 0.9900 .
C25 H25A 0.9800 .
C25 H25B 0.9800 .
C25 H25C 0.9800 .
